data_2003166
loop_
_publ_author_name
'Haller, Kenneth J.'
'Rae, A. David'
'Bygott, Alexia M. T.'
'Hockless, David C. R.'
'Ralph, Stephen F.'
'Geue, Rodney J.'
'Sargeson, Alan M.'

_publ_section_title
;Four-component intergrowth structures of the metal-ion cage complexes
 <i>fac</i>-(1,5,9,13,20-pentamethyl-3,7,11,15,18,22-hexaazabicyclo[7.7.7]tricosane)<i>M</i>^II^
 diperchlorate hydrate, [<i>M</i>(C~22~H~48~N~6~)](ClO~4~)~2~.<i>x</i>H~2~O,
 <i>M</i> = Ni, Zn
;
_journal_issue 3
_journal_name_full 'Acta Crystallographica Section B'
_journal_page_first 380
_journal_page_last 388
_journal_paper_doi 10.1107/S0108768198012968
_journal_volume 55
_journal_year 1999
_chemical_formula_iupac '[Ni(C~22~H~48~N~6~)](ClO~4~)~2~.xH~2~O'
_chemical_formula_sum 'C22 H48 Cl2 N6 Ni O8'
_space_group_IT_number 15
_symmetry_cell_setting monoclinic
_symmetry_space_group_name_Hall '-C 2yc'
_symmetry_space_group_name_H-M 'C 1 2/c 1'
_cell_angle_alpha 90.00
_cell_angle_beta 99.700(10)
_cell_angle_gamma 90.00
_cell_formula_units_Z 4
_cell_length_a 10.1770(10)
_cell_length_b 17.648(2)
_cell_length_c 17.605(2)
_cell_measurement_reflns_used 25
_cell_measurement_temperature 295(2)
_cell_measurement_theta_max 39.5
_cell_measurement_theta_min 31.9
_cell_volume 3116.7(6)
_computing_cell_refinement 'PHILIPS PW1100/20 software'
_computing_data_collection 'MSC/AFC diffractometer control software'
_computing_data_reduction XTAL_DIFDAT_ADSORB_SORTRF_ADDREF
_computing_molecular_graphics 'ORTEPII (Johnson, 1976)'
_computing_structure_refinement 'RAELS96 (Rae, 1996)'
_computing_structure_solution 'SHELXS86 (Sheldrick, 1985)'
_diffrn_ambient_temperature 295(2)
_diffrn_measurement_device 'Rigaku AFC6R 4-circle diffractometer'
_diffrn_measurement_method '\w/2\q scan'
_diffrn_radiation_monochromator graphite
_diffrn_radiation_source 'rotating anode'
_diffrn_radiation_type CuK\a
_diffrn_radiation_wavelength 1.5418
_diffrn_reflns_limit_h_max 11
_diffrn_reflns_limit_h_min -11
_diffrn_reflns_limit_k_max 0
_diffrn_reflns_limit_k_min -20
_diffrn_reflns_limit_l_max 20
_diffrn_reflns_limit_l_min -20
_diffrn_reflns_number 9441
_diffrn_reflns_theta_max 60.50
_diffrn_reflns_theta_min 3.0
_diffrn_standards_decay_% 4.6
_diffrn_standards_interval_count 150
_diffrn_standards_number 3
_exptl_absorpt_coefficient_mu 2.96
_exptl_absorpt_correction_T_max 0.733
_exptl_absorpt_correction_T_min 0.629
_exptl_absorpt_correction_type 'analytical  (de Meulenaer & Tompa, 1965)'
_exptl_crystal_colour pink
_exptl_crystal_density_diffrn 1.42
_exptl_crystal_density_meas ?
_exptl_crystal_description block
_exptl_crystal_F_000 1404.1
_exptl_crystal_size_max 0.24
_exptl_crystal_size_mid 0.18
_exptl_crystal_size_min 0.14
_refine_ls_extinction_coef 0.0
_refine_ls_extinction_method none
_refine_ls_goodness_of_fit_all 1.91
_refine_ls_goodness_of_fit_obs 2.55
_refine_ls_hydrogen_treatment noref
_refine_ls_matrix_type full
_refine_ls_number_parameters 269
_refine_ls_number_reflns 4104
_refine_ls_number_restraints 62
_refine_ls_R_factor_all 0.133
_refine_ls_R_factor_obs 0.074
_refine_ls_shift/esd_max 0.32
_refine_ls_shift/esd_mean 0.12
_refine_ls_structure_factor_coef F
_refine_ls_weighting_details w=1/[\s^2^(Fo)+(0.04Fo)^2^]
_refine_ls_weighting_scheme calc
_refine_ls_wR_factor_all 0.137
_refine_ls_wR_factor_obs 0.121
_reflns_number_observed 4104
_reflns_number_total 9441
_reflns_observed_criterion >3sigma(I)
_cod_data_source_file ta0004.cif
_cod_data_source_block Ni
_cod_depositor_comments
;
 Adding _atom_site_type_symbol label and values.

 Antanas Vaitkus
 2013-04-08

The following automatic conversions were performed:

'_exptl_crystal_density_meas' value 'none' was changed to '?' - the
value is perceived as not measured.

Automatic conversion script
Id: cif_fix_values 3008 2015-01-20 13:52:24Z robertas 

The following automatic conversions were performed:

'_refine_ls_weighting_scheme' value 'calc
w=1/[\s^2^(Fo)+(0.04Fo)^2^]' was changed to 'calc'. New tag
'_refine_ls_weighting_details' was created. The value of the new tag
was set to 'w=1/[\s^2^(Fo)+(0.04Fo)^2^]'.

Automatic conversion script
Id: cif_fix_values 3143 2015-03-26 13:38:13Z robertas 
;
_cod_original_cell_volume 3117.0(10)
_cod_original_sg_symbol_H-M 'C 2/c'
_cod_original_formula_sum 'C22 H48 Cl2 N6 O8 Ni'
_cod_database_code 2003166
_cod_database_fobs_code 2003166

loop_
_symmetry_equiv_pos_as_xyz
'x, y, z'
'-x, y, -z+1/2'
'-x, -y, -z'
'x, -y, z+1/2'
'x+1/2, y+1/2, z'
'-x+1/2, y+1/2, -z+1/2'
'1/2-x, 1/2-y, -z'
'x+1/2, -y-1/2, z-1/2'

loop_
_atom_site_aniso_label
_atom_site_aniso_U_11
_atom_site_aniso_U_22
_atom_site_aniso_U_33
_atom_site_aniso_U_12
_atom_site_aniso_U_13
_atom_site_aniso_U_23
Ni 0.044 0.038 0.0580(10) 0.0020(10) 0.005 0.0010(10)
C1 0.076(2) 0.122(4) 0.082(3) -0.006(3) 0.037(2) -0.015(4)
C2 0.056(2) 0.073(2) 0.065(2) -0.001(2) 0.0200(10) -0.004(2)
C3 0.056(2) 0.073(2) 0.065(2) 0.001(2) 0.0200(10) 0.004(2)
C4 0.076(2) 0.122(4) 0.082(3) 0.006(3) 0.037(2) 0.015(4)
C11 0.064(3) 0.082(3) 0.057(3) -0.003(2) 0.015(2) 0.017(2)
N12 0.0560(10) 0.0580(10) 0.0650(10) 0.0020(10) 0.0110(10) 0.0110(10)
C13 0.084(4) 0.053(2) 0.103(3) -0.001(3) 0.026(3) 0.018(2)
C14 0.071(5) 0.044(2) 0.138(4) 0.000 0.040(4) 0.000
C14a 0.154(5) 0.046(3) 0.245(6) 0.000 0.098(6) 0.000
C15 0.084(4) 0.053(2) 0.103(3) 0.001(3) 0.026(3) -0.018(2)
N16 0.0560(10) 0.0580(10) 0.0650(10) -0.0020(10) 0.0110(10) -0.0110(10)
C17 0.064(3) 0.082(3) 0.057(3) 0.003(2) 0.015(2) -0.017(2)
C21 0.050(2) 0.070(3) 0.076(3) -0.002(2) 0.020(2) 0.001(2)
N22 0.0460(10) 0.0530(10) 0.054(2) 0.0030(10) 0.0020(10) 0.0030(10)
C23 0.057(2) 0.095(3) 0.062(3) 0.000(2) -0.004(2) 0.020(2)
C24 0.065(2) 0.090(4) 0.083(2) 0.022(2) 0.008(2) 0.033(2)
C24a 0.086(3) 0.174(4) 0.126(3) 0.037(3) 0.006(2) 0.087(3)
C25 0.073(2) 0.062(3) 0.104(4) 0.019(2) 0.019(2) 0.031(2)
N26 0.0550(10) 0.0490(10) 0.081(2) 0.0050(10) 0.0130(10) 0.0120(10)
C27 0.071(3) 0.081(3) 0.073(2) 0.009(2) 0.026(2) 0.023(2)
C31 0.071(3) 0.081(3) 0.073(2) -0.009(2) 0.026(2) -0.023(2)
N32 0.0550(10) 0.0490(10) 0.081(2) -0.0050(10) 0.0130(10) -0.0120(10)
C33 0.073(2) 0.062(3) 0.104(4) -0.019(2) 0.019(2) -0.031(2)
C34 0.065(2) 0.090(4) 0.083(2) -0.022(2) 0.008(2) -0.033(2)
C34a 0.086(3) 0.174(4) 0.126(3) -0.037(3) 0.006(2) -0.087(3)
C35 0.057(2) 0.095(3) 0.062(3) 0.000(2) -0.004(2) -0.020(2)
N36 0.0460(10) 0.0530(10) 0.054(2) -0.0030(10) 0.0020(10) -0.0030(10)
C37 0.050(2) 0.070(3) 0.076(3) 0.002(2) 0.020(2) -0.001(2)
ClA 0.222(4) 0.074(4) 0.104(7) -0.020(2) -0.067(2) -0.004(4)
O1A 0.337(11) 0.077(8) 0.331(12) -0.024(3) -0.160(8) -0.059(6)
O2A 0.436(14) 0.57(3) 0.264(15) 0.129(15) 0.115(14) 0.069(13)
O3A 0.285(6) 0.124(7) 0.238(11) -0.061(5) -0.169(6) 0.021(7)
O4A 0.238(9) 0.127(5) 0.293(12) -0.042(4) -0.112(6) 0.111(7)
ClB 0.091(8) 0.169(14) 0.46(2) -0.035(5) -0.037(10) 0.193(17)
O1B 0.101(9) 0.127(14) 0.308(17) 0.012(6) 0.058(9) 0.086(14)
O2B 0.74(4) 0.42(3) 0.33(3) -0.41(3) -0.23(2) 0.08(2)
O3B 0.087(7) 0.52(4) 1.56(8) 0.084(9) 0.139(13) 0.76(5)
O4B 0.087(9) 0.074(12) 0.41(3) 0.017(5) 0.031(9) 0.095(16)
Ni" 0.044 0.038 0.0580(10) 0.0020(10) 0.005 0.0010(10)
C1" 0.076(2) 0.122(4) 0.082(3) -0.006(3) 0.037(2) -0.015(4)
C2" 0.056(2) 0.073(2) 0.065(2) -0.001(2) 0.0200(10) -0.004(2)
C3" 0.056(2) 0.073(2) 0.065(2) 0.001(2) 0.0200(10) 0.004(2)
C4" 0.076(2) 0.122(4) 0.082(3) 0.006(3) 0.037(2) 0.015(4)
C11" 0.064(3) 0.082(3) 0.057(3) -0.003(2) 0.015(2) 0.017(2)
N12" 0.0560(10) 0.0580(10) 0.0650(10) 0.0020(10) 0.0110(10) 0.0110(10)
C13" 0.084(4) 0.053(2) 0.103(3) -0.001(3) 0.026(3) 0.018(2)
C14" 0.071(5) 0.044(2) 0.138(4) 0.000 0.040(4) 0.000
C14a" 0.154(5) 0.046(3) 0.245(6) 0.000 0.098(6) 0.000
C15" 0.084(4) 0.053(2) 0.103(3) 0.001(3) 0.026(3) -0.018(2)
N16" 0.0560(10) 0.0580(10) 0.0650(10) -0.0020(10) 0.0110(10) -0.0110(10)
C17" 0.064(3) 0.082(3) 0.057(3) 0.003(2) 0.015(2) -0.017(2)
C21" 0.050(2) 0.070(3) 0.076(3) -0.002(2) 0.020(2) 0.001(2)
N22" 0.0460(10) 0.0530(10) 0.054(2) 0.0030(10) 0.0020(10) 0.0030(10)
C23" 0.057(2) 0.095(3) 0.062(3) 0.000(2) -0.004(2) 0.020(2)
C24" 0.065(2) 0.090(4) 0.083(2) 0.022(2) 0.008(2) 0.033(2)
C24a" 0.086(3) 0.174(4) 0.126(3) 0.037(3) 0.006(2) 0.087(3)
C25" 0.073(2) 0.062(3) 0.104(4) 0.019(2) 0.019(2) 0.031(2)
N26" 0.0550(10) 0.0490(10) 0.081(2) 0.0050(10) 0.0130(10) 0.0120(10)
C27" 0.071(3) 0.081(3) 0.073(2) 0.009(2) 0.026(2) 0.023(2)
C31" 0.071(3) 0.081(3) 0.073(2) -0.009(2) 0.026(2) -0.023(2)
N32" 0.0550(10) 0.0490(10) 0.081(2) -0.0050(10) 0.0130(10) -0.0120(10)
C33" 0.073(2) 0.062(3) 0.104(4) -0.019(2) 0.019(2) -0.031(2)
C34" 0.065(2) 0.090(4) 0.083(2) -0.022(2) 0.008(2) -0.033(2)
C34a" 0.086(3) 0.174(4) 0.126(3) -0.037(3) 0.006(2) -0.087(3)
C35" 0.057(2) 0.095(3) 0.062(3) 0.000(2) -0.004(2) -0.020(2)
N36" 0.0460(10) 0.0530(10) 0.054(2) -0.0030(10) 0.0020(10) -0.0030(10)
C37" 0.050(2) 0.070(3) 0.076(3) 0.002(2) 0.020(2) -0.001(2)
ClC 0.223(5) 0.073(6) 0.102(7) 0.020(2) -0.069(2) 0.006(4)
O1C 0.337(11) 0.080(4) 0.314(12) 0.019(4) -0.152(8) 0.066(5)
O2C 0.428(14) 0.55(3) 0.262(16) -0.126(14) 0.109(13) -0.061(13)
O3C 0.298(6) 0.140(9) 0.236(12) 0.062(6) -0.178(7) -0.021(8)
O4C 0.239(10) 0.128(8) 0.307(12) 0.045(4) -0.112(6) -0.117(7)
ClD 0.179(10) 0.102(5) 0.088(7) -0.015(3) -0.033(3) -0.007(6)
O1D 0.175(10) 0.115(5) 0.103(9) -0.020(4) -0.024(4) -0.023(6)
O2D 0.168(11) 0.103(4) 0.115(9) -0.013(4) -0.033(5) -0.019(5)
O3D 0.211(11) 0.183(15) 0.235(17) -0.072(7) 0.049(8) -0.112(12)
O4D 0.40(2) 0.134(9) 0.118(7) 0.006(12) -0.106(10) 0.008(9)
Ow 0.166(10) 0.091(8) 0.161(10) 0.032(7) -0.025(9) 0.003(7)
H1C1 0.076 0.122 0.082 -0.006 0.037 -0.015
H2C1 0.076 0.122 0.082 -0.006 0.037 -0.015
H3C1 0.076 0.122 0.082 -0.006 0.037 -0.015
H1C4 0.076 0.122 0.082 0.006 0.037 0.015
H2C4 0.076 0.122 0.082 0.006 0.037 0.015
H3C4 0.076 0.122 0.082 0.006 0.037 0.015
H1C11 0.064 0.082 0.057 -0.003 0.015 0.017
H2C11 0.064 0.082 0.057 -0.003 0.015 0.017
H1C13 0.084 0.053 0.103 -0.001 0.026 0.018
H2C13 0.084 0.053 0.103 -0.001 0.026 0.018
H1C14 0.071 0.044 0.138 0.000 0.040 0.000
H1C14a 0.154 0.046 0.245 0.000 0.098 0.000
H2C14a 0.154 0.046 0.245 0.000 0.098 0.000
H3C14a 0.154 0.046 0.245 0.000 0.098 0.000
H1C15 0.084 0.053 0.103 0.001 0.026 -0.018
H2C15 0.084 0.053 0.103 0.001 0.026 -0.018
H1C17 0.064 0.082 0.057 0.003 0.015 -0.017
H2C17 0.064 0.082 0.057 0.003 0.015 -0.017
H1C21 0.050 0.070 0.076 -0.002 0.020 0.001
H2C21 0.050 0.070 0.076 -0.002 0.020 0.001
H1C23 0.057 0.095 0.062 0.000 -0.004 0.020
H2C23 0.057 0.095 0.062 0.000 -0.004 0.020
H1C24 0.065 0.090 0.083 0.022 0.008 0.033
H1C24a 0.086 0.174 0.126 0.037 0.006 0.087
H2C24a 0.086 0.174 0.126 0.037 0.006 0.087
H3C24a 0.086 0.174 0.126 0.037 0.006 0.087
H1C25 0.073 0.062 0.104 0.019 0.019 0.031
H2C25 0.073 0.062 0.104 0.019 0.019 0.031
H1C27 0.071 0.081 0.073 0.009 0.026 0.023
H2C27 0.071 0.081 0.073 0.009 0.026 0.023
H1C31 0.071 0.081 0.073 -0.009 0.026 -0.023
H2C31 0.071 0.081 0.073 -0.009 0.026 -0.023
H1C33 0.073 0.062 0.104 -0.019 0.019 -0.031
H2C33 0.073 0.062 0.104 -0.019 0.019 -0.031
H1C34 0.065 0.090 0.083 -0.022 0.008 -0.033
H1C34a 0.086 0.174 0.126 -0.037 0.006 -0.087
H2C34a 0.086 0.174 0.126 -0.037 0.006 -0.087
H3C34a 0.086 0.174 0.126 -0.037 0.006 -0.087
H1C35 0.057 0.095 0.062 0.000 -0.004 -0.020
H2C35 0.057 0.095 0.062 0.000 -0.004 -0.020
H1C37 0.050 0.070 0.076 0.002 0.020 -0.001
H2C37 0.050 0.070 0.076 0.002 0.020 -0.001
H1N12 0.056 0.058 0.065 0.002 0.011 0.011
H1N22 0.046 0.053 0.054 0.003 0.002 0.003
H1N32 0.055 0.049 0.081 -0.005 0.013 -0.012
H1N16 0.056 0.058 0.065 -0.002 0.011 -0.011
H1N26 0.055 0.049 0.081 0.005 0.013 0.012
H1N36 0.046 0.053 0.054 -0.003 0.002 -0.003
H1C1" 0.076 0.122 0.082 -0.006 0.037 -0.015
H2C1" 0.076 0.122 0.082 -0.006 0.037 -0.015
H3C1" 0.076 0.122 0.082 -0.006 0.037 -0.015
H1C4" 0.076 0.122 0.082 0.006 0.037 0.015
H2C4" 0.076 0.122 0.082 0.006 0.037 0.015
H3C4" 0.076 0.122 0.082 0.006 0.037 0.015
H1C11" 0.064 0.082 0.057 -0.003 0.015 0.017
H2C11" 0.064 0.082 0.057 -0.003 0.015 0.017
H1C13" 0.084 0.053 0.103 -0.001 0.026 0.018
H2C13" 0.084 0.053 0.103 -0.001 0.026 0.018
H1C14" 0.071 0.044 0.138 0.000 0.040 0.000
H1C14a" 0.154 0.046 0.245 0.000 0.098 0.000
H2C14a" 0.154 0.046 0.245 0.000 0.098 0.000
H3C14a" 0.154 0.046 0.245 0.000 0.098 0.000
H1C15" 0.084 0.053 0.103 0.001 0.026 -0.018
H2C15" 0.084 0.053 0.103 0.001 0.026 -0.018
H1C17" 0.064 0.082 0.057 0.003 0.015 -0.017
H2C17" 0.064 0.082 0.057 0.003 0.015 -0.017
H1C21" 0.050 0.070 0.076 -0.002 0.020 0.001
H2C21" 0.050 0.070 0.076 -0.002 0.020 0.001
H1C23" 0.057 0.095 0.062 0.000 -0.004 0.020
H2C23" 0.057 0.095 0.062 0.000 -0.004 0.020
H1C24" 0.065 0.090 0.083 0.022 0.008 0.033
H1C24a" 0.086 0.174 0.126 0.037 0.006 0.087
H2C24a" 0.086 0.174 0.126 0.037 0.006 0.087
H3C24a" 0.086 0.174 0.126 0.037 0.006 0.087
H1C25" 0.073 0.062 0.104 0.019 0.019 0.031
H2C25" 0.073 0.062 0.104 0.019 0.019 0.031
H1C27" 0.071 0.081 0.073 0.009 0.026 0.023
H2C27" 0.071 0.081 0.073 0.009 0.026 0.023
H1C31" 0.071 0.081 0.073 -0.009 0.026 -0.023
H2C31" 0.071 0.081 0.073 -0.009 0.026 -0.023
H1C33" 0.073 0.062 0.104 -0.019 0.019 -0.031
H2C33" 0.073 0.062 0.104 -0.019 0.019 -0.031
H1C34" 0.065 0.090 0.083 -0.022 0.008 -0.033
H1C34a" 0.086 0.174 0.126 -0.037 0.006 -0.087
H2C34a" 0.086 0.174 0.126 -0.037 0.006 -0.087
H3C34a" 0.086 0.174 0.126 -0.037 0.006 -0.087
H1C35" 0.057 0.095 0.062 0.000 -0.004 -0.020
H2C35" 0.057 0.095 0.062 0.000 -0.004 -0.020
H1C37" 0.050 0.070 0.076 0.002 0.020 -0.001
H2C37" 0.050 0.070 0.076 0.002 0.020 -0.001
H1N12" 0.056 0.058 0.065 0.002 0.011 0.011
H1N22" 0.046 0.053 0.054 0.003 0.002 0.003
H1N32" 0.055 0.049 0.081 -0.005 0.013 -0.012
H1N16" 0.056 0.058 0.065 -0.002 0.011 -0.011
H1N26" 0.055 0.049 0.081 0.005 0.013 0.012
H1N36" 0.046 0.053 0.054 -0.003 0.002 -0.003

loop_
_atom_site_label
_atom_site_type_symbol
_atom_site_fract_x
_atom_site_fract_y
_atom_site_fract_z
_atom_site_U_iso_or_equiv
_atom_site_thermal_displace_type
_atom_site_calc_flag
_atom_site_calc_attached_atom
_atom_site_refinement_flags
_atom_site_occupancy
Ni Ni 0.5038(5) 0.15880(10) 0.2506(3) 0.0470(10) Uani d . . 0.299(4)
C1 C 0.8115(7) 0.1517(3) 0.0825(4) 0.091(2) Uani d . . 0.299(4)
C2 C 0.7099(6) 0.1541(2) 0.1378(4) 0.0630(10) Uani d . . 0.299(4)
C3 C 0.2996(6) 0.1635(2) 0.3697(4) 0.0630(10) Uani d . . 0.299(4)
C4 C 0.2026(7) 0.1656(3) 0.4276(4) 0.091(2) Uani d . . 0.299(4)
C11 C 0.6535(6) 0.2340(3) 0.1366(4) 0.0670(10) Uani d . . 0.299(4)
N12 N 0.5219(6) 0.2387(2) 0.1618(4) 0.0590(10) Uani d . . 0.299(4)
C13 C 0.4795(7) 0.3186(3) 0.1690(4) 0.079(2) Uani d . . 0.299(4)
C14 C 0.5272(7) 0.3529(2) 0.2469(4) 0.082(2) Uani d . . 0.299(4)
C14a C 0.507(2) 0.4390(3) 0.2407(7) 0.141(2) Uani d . . 0.299(4)
C15 C 0.4547(8) 0.3236(3) 0.3085(4) 0.079(2) Uani d . . 0.299(4)
N16 N 0.4878(6) 0.2443(2) 0.3345(3) 0.0590(10) Uani d . . 0.299(4)
C17 C 0.4058(6) 0.2233(3) 0.3944(4) 0.0670(10) Uani d . . 0.299(4)
C21 C 0.7834(6) 0.1337(3) 0.2177(4) 0.0640(10) Uani d . . 0.299(4)
N22 N 0.7165(5) 0.1594(3) 0.2816(3) 0.0520(10) Uani d . . 0.299(4)
C23 C 0.7829(6) 0.1274(3) 0.3565(4) 0.073(2) Uani d . . 0.299(4)
C24 C 0.7304(6) 0.0513(3) 0.3754(4) 0.080(2) Uani d . . 0.299(4)
C24a C 0.8288(7) 0.0155(6) 0.4412(6) 0.1300(10) Uani d . . 0.299(4)
C25 C 0.5963(6) 0.0579(4) 0.3998(4) 0.0790(10) Uani d . . 0.299(4)
N26 N 0.4824(6) 0.0767(3) 0.3374(4) 0.0610(10) Uani d . . 0.299(4)
C27 C 0.3586(6) 0.0842(3) 0.3725(4) 0.074(2) Uani d . . 0.299(4)
C31 C 0.6010(6) 0.0966(3) 0.1100(4) 0.074(2) Uani d . . 0.299(4)
N32 N 0.5213(6) 0.0712(2) 0.1686(4) 0.0610(10) Uani d . . 0.299(4)
C33 C 0.3995(6) 0.0299(3) 0.1318(4) 0.0790(10) Uani d . . 0.299(4)
C34 C 0.2796(6) 0.0797(3) 0.1087(4) 0.080(2) Uani d . . 0.299(4)
C34a C 0.1756(7) 0.0355(5) 0.0526(6) 0.1300(10) Uani d . . 0.299(4)
C35 C 0.2153(6) 0.1057(4) 0.1750(4) 0.073(2) Uani d . . 0.299(4)
N36 N 0.2907(5) 0.1647(3) 0.2254(4) 0.0520(10) Uani d . . 0.299(4)
C37 C 0.2187(6) 0.1813(3) 0.2910(4) 0.0640(10) Uani d . . 0.299(4)
ClA Cl 0.9027(9) 0.3535(3) 0.3664(3) 0.144(4) Uani d . . 0.299(4)
O1A O 0.891(2) 0.2826(7) 0.3321(13) 0.273(7) Uani d . . 0.299(4)
O2A O 0.818(2) 0.3581(14) 0.4202(11) 0.417(16) Uani d . . 0.299(4)
O3A O 1.0331(12) 0.3647(12) 0.4026(12) 0.240(7) Uani d . . 0.299(4)
O4A O 0.869(2) 0.4088(10) 0.3105(10) 0.238(6) Uani d . . 0.299(4)
ClB Cl 0.0678(6) 0.3433(3) 0.1148(6) 0.251(15) Uani d . . 0.299(4)
O1B O 0.1135(13) 0.3019(8) 0.1809(8) 0.176(10) Uani d . . 0.299(4)
O2B O 0.068(2) 0.2978(8) 0.0506(8) 0.53(2) Uani d . . 0.299(4)
O3B O -0.0608(8) 0.3683(8) 0.1166(12) 0.72(5) Uani d . . 0.299(4)
O4B O 0.1505(10) 0.4051(5) 0.1111(10) 0.190(14) Uani d . . 0.299(4)
Ni Ni 0.4986(3) 0.15850(10) 0.2589(2) 0.0470(10) Uani d . . 0.306(4)
C1" C 0.8069(7) 0.1511(5) 0.0913(4) 0.091(2) Uani d . . 0.306(4)
C2" C 0.7052(5) 0.1536(3) 0.1464(3) 0.0630(10) Uani d . . 0.306(4)
C3" C 0.2940(5) 0.1636(3) 0.3777(3) 0.0630(10) Uani d . . 0.306(4)
C4" C 0.1968(7) 0.1658(5) 0.4355(4) 0.091(2) Uani d . . 0.306(4)
C11" C 0.6480(6) 0.2334(3) 0.1445(4) 0.0670(10) Uani d . . 0.306(4)
N12" N 0.5162(6) 0.2379(3) 0.1695(3) 0.0590(10) Uani d . . 0.306(4)
C13" C 0.4730(7) 0.3178(3) 0.1761(4) 0.079(2) Uani d . . 0.306(4)
C14" C 0.5202(8) 0.3527(2) 0.2537(5) 0.082(2) Uani d . . 0.306(4)
C14a" C 0.499(3) 0.4387(3) 0.2468(8) 0.141(2) Uani d . . 0.306(4)
C15" C 0.4477(8) 0.3237(3) 0.3155(5) 0.079(2) Uani d . . 0.306(4)
N16" N 0.4815(6) 0.2446(2) 0.3421(3) 0.0590(10) Uani d . . 0.306(4)
C17" C 0.3996(6) 0.2238(4) 0.4021(3) 0.0670(10) Uani d . . 0.306(4)
C21" C 0.7787(5) 0.1339(3) 0.2264(3) 0.0640(10) Uani d . . 0.306(4)
N22" N 0.7113(4) 0.1599(3) 0.2901(3) 0.0520(10) Uani d . . 0.306(4)
C23" C 0.7778(6) 0.1286(4) 0.3653(3) 0.073(2) Uani d . . 0.306(4)
C24" C 0.7259(6) 0.0525(4) 0.3847(4) 0.080(2) Uani d . . 0.306(4)
C24a" C 0.8245(8) 0.0174(7) 0.4509(6) 0.1300(10) Uani d . . 0.306(4)
C25" C 0.5917(6) 0.0589(4) 0.4090(4) 0.0790(10) Uani d . . 0.306(4)
N26" N 0.4777(6) 0.0770(3) 0.3463(3) 0.0610(10) Uani d . . 0.306(4)
C27" C 0.3538(6) 0.0845(4) 0.3812(4) 0.074(2) Uani d . . 0.306(4)
C31" C 0.5969(6) 0.0957(4) 0.1190(4) 0.074(2) Uani d . . 0.306(4)
N32" N 0.5172(6) 0.0705(3) 0.1776(3) 0.0610(10) Uani d . . 0.306(4)
C33" C 0.3959(6) 0.0287(3) 0.1410(4) 0.0790(10) Uani d . . 0.306(4)
C34" C 0.2755(6) 0.0780(4) 0.1175(4) 0.080(2) Uani d . . 0.306(4)
C34a" C 0.1721(8) 0.0331(7) 0.0616(6) 0.1300(10) Uani d . . 0.306(4)
C35" C 0.2108(6) 0.1042(4) 0.1835(4) 0.073(2) Uani d . . 0.306(4)
N36" N 0.2855(4) 0.1638(3) 0.2335(3) 0.0520(10) Uani d . . 0.306(4)
C37" C 0.2131(5) 0.1807(4) 0.2989(3) 0.0640(10) Uani d . . 0.306(4)
ClC Cl 0.0909(8) 0.3542(3) 0.1323(3) 0.144(5) Uani d . . 0.306(4)
O1C O 0.104(2) 0.2845(6) 0.1690(11) 0.268(4) Uani d . . 0.306(4)
O2C O 0.1819(18) 0.3596(12) 0.0821(10) 0.407(18) Uani d . . 0.306(4)
O3C O -0.0373(11) 0.3613(11) 0.0912(11) 0.250(7) Uani d . . 0.306(4)
O4C O 0.115(2) 0.4115(9) 0.1867(9) 0.243(7) Uani d . . 0.306(4)
ClD Cl 0.8649(6) 0.3201(3) 0.4266(2) 0.129(6) Uani d . . 0.306(4)
O1D O 0.8875(11) 0.2915(6) 0.3566(4) 0.137(5) Uani d . . 0.306(4)
O2D O 0.9043(11) 0.3953(3) 0.4332(6) 0.135(5) Uani d . . 0.306(4)
O3D O 0.7302(7) 0.3149(7) 0.4305(7) 0.208(9) Uani d . . 0.306(4)
O4D O 0.9375(12) 0.2786(5) 0.4862(5) 0.236(15) Uani d . . 0.306(4)
Ow O 0.6538(15) -0.0784(7) 0.2480(8) 0.145(4) Uani d . . 0.306(4)
H1C1 H 0.8500 0.0996 0.0824 0.091 Uani c C1 . 0.299
H2C1 H 0.7661 0.1650 0.0293 0.091 Uani c C1 . 0.299
H3C1 H 0.8845 0.1889 0.0999 0.091 Uani c C1 . 0.299
H1C4 H 0.1312 0.1268 0.4130 0.091 Uani c C4 . 0.299
H2C4 H 0.2521 0.1543 0.4804 0.091 Uani c C4 . 0.299
H3C4 H 0.1613 0.2170 0.4272 0.091 Uani c C4 . 0.299
H1C11 H 0.7178 0.2664 0.1716 0.067 Uani c C11 . 0.299
H2C11 H 0.6438 0.2539 0.0828 0.067 Uani c C11 . 0.299
H1C13 H 0.3798 0.3204 0.1587 0.079 Uani c C13 . 0.299
H2C13 H 0.5153 0.3496 0.1295 0.079 Uani c C13 . 0.299
H1C14 H 0.6245 0.3422 0.2623 0.082 Uani c C14 . 0.299
H1C14a H 0.5545 0.4595 0.1999 0.141 Uani c C14a . 0.299
H2C14a H 0.4095 0.4504 0.2269 0.141 Uani c C14a . 0.299
H3C14a H 0.5432 0.4631 0.2912 0.141 Uani c C14a . 0.299
H1C15 H 0.3624 0.3146 0.2800 0.079 Uani c C15 . 0.299
H2C15 H 0.4498 0.3467 0.3598 0.079 Uani c C15 . 0.299
H1C17 H 0.3605 0.2701 0.4089 0.067 Uani c C17 . 0.299
H2C17 H 0.4674 0.2037 0.4405 0.067 Uani c C17 . 0.299
H1C21 H 0.7925 0.0773 0.2208 0.064 Uani c C21 . 0.299
H2C21 H 0.8740 0.1573 0.2245 0.064 Uani c C21 . 0.299
H1C23 H 0.7701 0.1636 0.3983 0.073 Uani c C23 . 0.299
H2C23 H 0.8802 0.1221 0.3548 0.073 Uani c C23 . 0.299
H1C24 H 0.7224 0.0180 0.3289 0.080 Uani c C24 . 0.299
H1C24a H 0.9184 0.0109 0.4254 0.130 Uani c C24a . 0.299
H2C24a H 0.8360 0.0482 0.4881 0.130 Uani c C24a . 0.299
H3C24a H 0.7962 -0.0359 0.4530 0.130 Uani c C24a . 0.299
H1C25 H 0.6015 0.1070 0.4285 0.079 Uani c C25 . 0.299
H2C25 H 0.5509 0.0192 0.4277 0.079 Uani c C25 . 0.299
H1C27 H 0.3806 0.0685 0.4277 0.074 Uani c C27 . 0.299
H2C27 H 0.2896 0.0493 0.3444 0.074 Uani c C27 . 0.299
H1C31 H 0.5385 0.1199 0.0663 0.074 Uani c C31 . 0.299
H2C31 H 0.6440 0.0510 0.0912 0.074 Uani c C31 . 0.299
H1C33 H 0.3773 -0.0089 0.1690 0.079 Uani c C33 . 0.299
H2C33 H 0.4197 0.0040 0.0845 0.079 Uani c C33 . 0.299
H1C34 H 0.3071 0.1253 0.0815 0.080 Uani c C34 . 0.299
H1C34a H 0.2164 0.0177 0.0079 0.130 Uani c C34a . 0.299
H2C34a H 0.1445 -0.0092 0.0796 0.130 Uani c C34a . 0.299
H3C34a H 0.0980 0.0692 0.0335 0.130 Uani c C34a . 0.299
H1C35 H 0.2316 0.0616 0.2111 0.073 Uani c C35 . 0.299
H2C35 H 0.1230 0.1255 0.1744 0.073 Uani c C35 . 0.299
H1C37 H 0.1353 0.1503 0.2841 0.064 Uani c C37 . 0.299
H2C37 H 0.1951 0.2364 0.2895 0.064 Uani c C37 . 0.299
H1N12 H 0.4584 0.2192 0.1164 0.059 Uani c N12 . 0.299
H1N22 H 0.7390 0.2146 0.2863 0.052 Uani c N22 . 0.299
H1N32 H 0.5777 0.0315 0.1989 0.061 Uani c N32 . 0.299
H1N16 H 0.5804 0.2484 0.3642 0.059 Uani c N16 . 0.299
H1N26 H 0.4674 0.0283 0.3076 0.061 Uani c N26 . 0.299
H1N36 H 0.2746 0.2115 0.1932 0.052 Uani c N36 . 0.299
H1C1" H 0.8459 0.0990 0.0916 0.091 Uani c C1" . 0.306
H2C1" H 0.7616 0.1639 0.0379 0.091 Uani c C1" . 0.306
H3C1" H 0.8796 0.1886 0.1084 0.091 Uani c C1" . 0.306
H1C4" H 0.1257 0.1268 0.4211 0.091 Uani c C4" . 0.306
H2C4" H 0.2462 0.1550 0.4884 0.091 Uani c C4" . 0.306
H3C4" H 0.1550 0.2172 0.4347 0.091 Uani c C4" . 0.306
H1C11" H 0.7119 0.2662 0.1793 0.067 Uani c C11" . 0.306
H2C11" H 0.6383 0.2529 0.0905 0.067 Uani c C11" . 0.306
H1C13" H 0.3733 0.3193 0.1656 0.079 Uani c C13" . 0.306
H2C13" H 0.5086 0.3486 0.1364 0.079 Uani c C13" . 0.306
H1C14" H 0.6176 0.3423 0.2693 0.082 Uani c C14" . 0.306
H1C14a" H 0.5466 0.4590 0.2059 0.141 Uani c C14a" . 0.306
H2C14a" H 0.4015 0.4498 0.2328 0.141 Uani c C14a" . 0.306
H3C14a" H 0.5350 0.4633 0.2972 0.141 Uani c C14a" . 0.306
H1C15" H 0.3556 0.3142 0.2869 0.079 Uani c C15" . 0.306
H2C15" H 0.4424 0.3471 0.3666 0.079 Uani c C15" . 0.306
H1C17" H 0.3537 0.2706 0.4161 0.067 Uani c C17" . 0.306
H2C17" H 0.4612 0.2046 0.4484 0.067 Uani c C17" . 0.306
H1C21" H 0.7882 0.0776 0.2300 0.064 Uani c C21" . 0.306
H2C21" H 0.8690 0.1578 0.2332 0.064 Uani c C21" . 0.306
H1C23" H 0.7646 0.1651 0.4068 0.073 Uani c C23" . 0.306
H2C23" H 0.8751 0.1235 0.3638 0.073 Uani c C23" . 0.306
H1C24" H 0.7184 0.0188 0.3385 0.080 Uani c C24" . 0.306
H1C24a" H 0.9142 0.0129 0.4352 0.130 Uani c C24a" . 0.306
H2C24a" H 0.8312 0.0505 0.4975 0.130 Uani c C24a" . 0.306
H3C24a" H 0.7924 -0.0340 0.4630 0.130 Uani c C24a" . 0.306
H1C25" H 0.5963 0.1082 0.4373 0.079 Uani c C25" . 0.306
H2C25" H 0.5465 0.0203 0.4371 0.079 Uani c C25" . 0.306
H1C27" H 0.3758 0.0692 0.4366 0.074 Uani c C27" . 0.306
H2C27" H 0.2852 0.0492 0.3533 0.074 Uani c C27" . 0.306
H1C31" H 0.5343 0.1185 0.0751 0.074 Uani c C31" . 0.306
H2C31" H 0.6404 0.0500 0.1006 0.074 Uani c C31" . 0.306
H1C33" H 0.3739 -0.0099 0.1785 0.079 Uani c C33" . 0.306
H2C33" H 0.4164 0.0025 0.0940 0.079 Uani c C33" . 0.306
H1C34" H 0.3026 0.1235 0.0900 0.080 Uani c C34" . 0.306
H1C34a" H 0.2133 0.0151 0.0171 0.130 Uani c C34a" . 0.306
H2C34a" H 0.1413 -0.0115 0.0890 0.130 Uani c C34a" . 0.306
H3C34a" H 0.0942 0.0665 0.0422 0.130 Uani c C34a" . 0.306
H1C35" H 0.2274 0.0605 0.2199 0.073 Uani c C35" . 0.306
H2C35" H 0.1183 0.1238 0.1826 0.073 Uani c C35" . 0.306
H1C37" H 0.1300 0.1494 0.2922 0.064 Uani c C37" . 0.306
H2C37" H 0.1890 0.2356 0.2969 0.064 Uani c C37" . 0.306
H1N12" H 0.4531 0.2180 0.1242 0.059 Uani c N12" . 0.306
H1N22" H 0.7332 0.2152 0.2944 0.052 Uani c N22" . 0.306
H1N32" H 0.5739 0.0312 0.2083 0.061 Uani c N32" . 0.306
H1N16" H 0.5740 0.2491 0.3718 0.059 Uani c N16" . 0.306
H1N26" H 0.4633 0.0284 0.3169 0.061 Uani c N26" . 0.306
H1N36" H 0.2691 0.2103 0.2009 0.052 Uani c N36" . 0.306

loop_
_atom_type_symbol
_atom_type_description
_atom_type_scat_dispersion_real
_atom_type_scat_dispersion_imag
_atom_type_scat_source
C C 0.0181 0.0091 'International Tables Vol C Tables 4.2.6.8 and 6.1.1.1'
H H 0.0000 0.0000 'International Tables Vol C Tables 4.2.6.8 and 6.1.1.1'
N N 0.0311 0.0180 'International Tables Vol C Tables 4.2.6.8 and 6.1.1.1'
Ni Ni -3.029 0.5091 'International Tables Vol C Tables 4.2.6.8 and 6.1.1.1'
Cl Cl 0.3639 0.7018 'International Tables Vol C Tables 4.2.6.8 and 6.1.1.1'
O O 0.0492 0.0322 'International Tables Vol C Tables 4.2.6.8 and 6.1.1.1'

loop_
_geom_angle_atom_site_label_1
_geom_angle_atom_site_label_2
_geom_angle_atom_site_label_3
_geom_angle_site_symmetry_1
_geom_angle_site_symmetry_2
_geom_angle_site_symmetry_3
_geom_angle
_geom_angle_publ_flag
N12 Ni N16 . . . 93.70(10) no
N12 Ni N22 . . . 88.6(2) no
N12 Ni N26 . . . 178.4(2) no
N12 Ni N32 . . . 87.4(2) no
N12 Ni N36 . . . 91.5(2) no
N16 Ni N22 . . . 90.7(2) no
N16 Ni N26 . . . 87.5(2) no
N16 Ni N32 . . . 178.7(2) no
N16 Ni N36 . . . 85.2(2) no
N22 Ni N26 . . . 92.40(10) no
N22 Ni N32 . . . 88.9(2) no
N22 Ni N36 . . . 175.90(10) no
N26 Ni N32 . . . 91.30(10) no
N26 Ni N36 . . . 87.7(2) no
N32 Ni N36 . . . 95.30(10) no
C1 C2 C11 . . . 108.1(3) no
C1 C2 C21 . . . 107.5(3) no
C1 C2 C31 . . . 108.0(3) no
C11 C2 C21 . . . 111.0(3) no
C11 C2 C31 . . . 111.1(3) no
C21 C2 C31 . . . 110.9(3) no
C4 C3 C17 . . . 107.4(3) no
C4 C3 C27 . . . 107.2(3) no
C4 C3 C37 . . . 106.9(3) no
C17 C3 C27 . . . 111.8(3) no
C17 C3 C37 . . . 111.6(3) no
C27 C3 C37 . . . 111.7(3) no
C2 C11 N12 . . . 113.9(4) no
Ni N12 C11 . . . 112.1(3) no
Ni N12 C13 . . . 120.1(3) no
C11 N12 C13 . . . 111.5(3) no
N12 C13 C14 . . . 113.9(3) no
C13 C14 C14a . . . 108.3(4) no
C13 C14 C15 . . . 113.4(4) no
C14a C14 C15 . . . 108.4(4) no
C14 C15 N16 . . . 115.5(3) no
Ni N16 C15 . . . 119.4(3) no
Ni N16 C17 . . . 115.4(3) no
C15 N16 C17 . . . 108.9(3) no
C3 C17 N16 . . . 115.0(4) no
C2 C21 N22 . . . 114.4(4) no
Ni N22 C21 . . . 112.3(3) no
Ni N22 C23 . . . 120.8(3) no
C21 N22 C23 . . . 111.0(3) no
N22 C23 C24 . . . 114.2(3) no
C23 C24 C24a . . . 108.9(3) no
C23 C24 C25 . . . 111.6(5) no
C24a C24 C25 . . . 108.9(3) no
C24 C25 N26 . . . 115.9(3) no
Ni N26 C25 . . . 121.0(3) no
Ni N26 C27 . . . 115.3(3) no
C25 N26 C27 . . . 108.6(3) no
C3 C27 N26 . . . 115.0(4) no
C2 C31 N32 . . . 115.6(4) no
Ni N32 C31 . . . 111.5(3) no
Ni N32 C33 . . . 119.2(3) no
C31 N32 C33 . . . 111.0(3) no
N32 C33 C34 . . . 114.2(3) no
C33 C34 C34a . . . 108.5(3) no
C33 C34 C35 . . . 114.1(5) no
C34a C34 C35 . . . 108.2(3) no
C34 C35 N36 . . . 115.3(3) no
Ni N36 C35 . . . 119.3(3) no
Ni N36 C37 . . . 117.4(3) no
C35 N36 C37 . . . 109.0(3) no
C3 C37 N36 . . . 113.7(4) no
N22 O1A ClA . . . 145.7(13) no
C21 N22 O1A . . . 97.4(5) no
C23 N22 O1A . . . 81.2(5) no
Ni N22 O1A . . . 129.3(4) no
N36 O1B ClB . . . 137.4(9) no
C35 N36 O1B . . . 100.3(4) no
C37 N36 O1B . . . 72.4(4) no
Ni N36 O1B . . . 128.9(3) no
N36" O1C ClC . . . 146.7(12) no
C35" N36 O1C . . . 93.4(5) no
C37" N36 O1C . . . 78.1(5) no
Ni" N36" O1C . . . 131.6(4) no
N22" O1D ClD . . . 116.4(5) no
C21" N22" O1D . . . 102.1(3) no
C23" N22" O1D . . . 78.0(3) no
Ni" N22" O1D . . . 127.7(3) no
N16" O3D ClD . . . 139.0(5) no
C15" N16" O3D . . . 84.6(4) no
C17" N16" O3D . . . 104.8(3) no
Ni" N16" O3D . . . 119.3(3) no
C31" N32" Ow . . . 105.6(4) no
C33" N32" Ow . . . 92.1(4) no
Ni" N32" Ow . . . 115.3(3) no
N32" Ow O4C . . 6_545 80.6(4) no
N32" Ow O1D . . 6_645 113.7(4) no
O4C Ow O1D 6_545 . 6_645 98.3(6) no
Ow O1D ClD . 6_645 6_645 104.3(6) no
Ow O4C ClC . 6_545 6_545 103.5(9) no
N12 Ni C2 . . . 53.30(10) no
N22 Ni C2 . . . 53.40(10) no
N32 Ni C2 . . . 53.90(10) no
N16 Ni C3 . . . 52.70(10) no
N26 Ni C3 . . . 52.70(10) no
N36 Ni C3 . . . 52.10(10) no

loop_
_geom_bond_atom_site_label_1
_geom_bond_atom_site_label_2
_geom_bond_site_symmetry_1
_geom_bond_distance
_geom_bond_publ_flag
Ni N12 . 2.136(2) yes
Ni N16 . 2.137(2) yes
Ni N22 . 2.142(2) yes
Ni N26 . 2.143(2) yes
Ni N32 . 2.143(2) yes
Ni N36 . 2.141(2) yes
C1 C2 . 1.535(5) yes
C3 C4 . 1.535(5) yes
C2 C11 . 1.522(3) yes
C11 N12 . 1.483(4) yes
N12 C13 . 1.488(4) yes
C13 C14 . 1.503(3) yes
C14 C14a . 1.534(4) yes
C14 C15 . 1.503(3) yes
C15 N16 . 1.493(4) yes
C3 C17 . 1.521(3) yes
N16 C17 . 1.498(4) yes
C2 C21 . 1.520(3) yes
C21 N22 . 1.482(4) yes
N22 C23 . 1.488(4) yes
C23 C24 . 1.503(3) yes
C24 C24a . 1.534(4) yes
C24 C25 . 1.503(3) yes
C25 N26 . 1.494(4) yes
C3 C27 . 1.520(3) yes
N26 C27 . 1.499(4) yes
C2 C31 . 1.521(3) yes
C31 N32 . 1.484(4) yes
N32 C33 . 1.488(4) yes
C33 C34 . 1.503(3) yes
C34 C34a . 1.534(4) yes
C34 C35 . 1.503(3) yes
C35 N36 . 1.494(4) yes
C3 C37 . 1.520(3) yes
N36 C37 . 1.497(4) yes
ClA O1A . 1.386(3) yes
N22 O1A . 2.853(15) yes
N36 O1B . 3.042(13) yes
N36" O1C . 2.919(14) yes
N22" O1D . 3.044(11) yes
N16" O3D . 3.007(10) yes
N32" Ow . 3.129(13) yes
O4C Ow 6_545 3.14(3) yes
O1D Ow 6_645 2.929(17) yes

loop_
_geom_torsion_atom_site_label_1
_geom_torsion_atom_site_label_2
_geom_torsion_atom_site_label_3
_geom_torsion_atom_site_label_4
_geom_torsion
_geom_torsion_publ_flag
N12 C2 C3 N16 -62.1(2) no
N22 C2 C3 N26 -62.7(2) no
N32 C2 C3 N36 -62.4(2) no
C11 N12 Ni N16 115.6(3) no
C13 N12 Ni N16 -18.4(4) no
C11 N12 Ni N22 25.0(3) no
C13 N12 Ni N22 -109.0(4) no
C11 N12 Ni N32 -63.9(3) no
C13 N12 Ni N32 162.1(4) no
C11 N12 Ni N36 -159.2(3) no
C13 N12 Ni N36 66.9(4) no
C15 N16 Ni N12 16.9(4) no
C17 N16 Ni N12 149.6(3) no
C15 N16 Ni N22 105.5(4) no
C17 N16 Ni N22 -121.8(3) no
C15 N16 Ni N26 197.9(4) no
C17 N16 Ni N26 -29.4(3) no
C15 N16 Ni N36 -74.2(4) no
C17 N16 Ni N36 58.5(3) no
C21 N22 Ni N12 -60.8(3) no
C23 N22 Ni N12 -194.8(4) no
C21 N22 Ni N16 -154.5(3) no
C23 N22 Ni N16 71.4(4) no
C21 N22 Ni N26 118.0(3) no
C23 N22 Ni N26 -16.1(4) no
C21 N22 Ni N32 26.7(3) no
C23 N22 Ni N32 -107.4(4) no
C25 N26 Ni N16 -77.3(4) no
C27 N26 Ni N16 56.7(3) no
C25 N26 Ni N22 13.3(4) no
C27 N26 Ni N22 147.3(3) no
C25 N26 Ni N32 102.2(4) no
C27 N26 Ni N32 -123.8(3) no
C25 N26 Ni N36 197.4(4) no
C27 N26 Ni N36 -28.6(3) no
C31 N32 Ni N12 28.6(3) no
C33 N32 Ni N12 -102.9(4) no
C31 N32 Ni N22 -60.0(3) no
C33 N32 Ni N22 -191.5(4) no
C31 N32 Ni N26 -152.4(3) no
C33 N32 Ni N26 76.2(4) no
C31 N32 Ni N36 119.8(3) no
C33 N32 Ni N36 -11.6(4) no
C35 N36 Ni N12 97.4(4) no
C37 N36 Ni N12 -127.3(3) no
C35 N36 Ni N16 191.0(4) no
C37 N36 Ni N16 -33.6(3) no
C35 N36 Ni N26 -81.3(4) no
C37 N36 Ni N26 54.0(3) no
C35 N36 Ni N32 9.8(4) no
C37 N36 Ni N32 145.2(3) no
N12 C11 C2 C1 -202.2(4) no
N12 C11 C2 C21 -84.6(4) no
N12 C11 C2 C31 39.4(5) no
N22 C21 C2 C1 159.0(4) no
N22 C21 C2 C11 41.0(5) no
N22 C21 C2 C31 -83.1(4) no
N32 C31 C2 C1 159.5(4) no
N32 C31 C2 C11 -82.1(4) no
N32 C31 C2 C21 41.9(5) no
N16 C17 C3 C4 195.6(3) no
N16 C17 C3 C27 78.3(4) no
N16 C17 C3 C37 -47.6(5) no
N26 C27 C3 C4 196.5(4) no
N26 C27 C3 C17 -46.1(5) no
N26 C27 C3 C37 79.7(4) no
N36 C37 C3 C4 193.0(3) no
N36 C37 C3 C17 75.9(4) no
N36 C37 C3 C27 -50.1(5) no
Ni N12 C11 C2 34.8(4) no
C13 N12 C11 C2 172.8(3) no
C14 C13 N12 Ni 45.8(5) no
C14 C13 N12 C11 -88.5(5) no
C14a C14 C13 N12 166.4(8) no
C15 C14 C13 N12 -73.2(5) no
N16 C15 C14 C13 72.6(7) no
N16 C15 C14 C14a -167.1(9) no
Ni N16 C15 C14 -43.5(7) no
C17 N16 C15 C14 -178.9(5) no
C3 C17 N16 Ni -26.0(4) no
C3 C17 N16 C15 111.4(4) no
Ni N22 C21 C2 32.7(4) no
C23 N22 C21 C2 171.3(3) no
C24 C23 N22 Ni 46.4(5) no
C24 C23 N22 C21 -88.2(5) no
C24a C24 C23 N22 165.1(5) no
C25 C24 C23 N22 -74.6(5) no
N26 C25 C24 C23 71.8(6) no
N26 C25 C24 C24a 192.1(6) no
Ni N26 C25 C24 -40.9(6) no
C27 N26 C25 C24 -177.6(5) no
C3 C27 N26 Ni -25.6(5) no
C3 C27 N26 C25 113.8(4) no
Ni N32 C31 C2 31.2(5) no
C33 N32 C31 C2 166.7(3) no
C34 C33 N32 Ni 41.5(6) no
C34 C33 N32 C31 -90.2(5) no
C34a C34 C33 N32 164.3(6) no
C35 C34 C33 N32 -75.0(5) no
N36 C35 C34 C33 73.1(6) no
N36 C35 C34 C34a -166.0(6) no
Ni N36 C35 C34 -38.0(6) no
C37 N36 C35 C34 -176.7(4) no
C3 C37 N36 Ni -21.2(4) no
C3 C37 N36 C35 118.4(4) no
